data_7016539
loop_
_publ_author_name
'Xu, Tieqi'
'Pan, Yu'
'Lu, Xiao-Bing'

_publ_section_title
;
 Binuclear half-metallocene chromium(iii) complexes mediated ethylene
 polymerization with alkylaluminium as cocatalyst.
;
_journal_issue 34
_journal_name_full 'Dalton transactions (Cambridge, England : 2003)'
_journal_page_first 8643
_journal_page_last 8650
_journal_paper_doi 10.1039/c1dt10803d
_journal_volume 40
_journal_year 2011
_chemical_formula_sum 'C50 H60 Cl6 Cr2 N2 O2'
_chemical_formula_weight 1037.70
_chemical_name_systematic
;
?
;
_space_group_IT_number 14
_symmetry_cell_setting monoclinic
_symmetry_space_group_name_Hall '-P 2ybc'
_symmetry_space_group_name_H-M 'P 1 21/c 1'
_atom_sites_solution_hydrogens geom
_atom_sites_solution_primary direct
_atom_sites_solution_secondary difmap
_audit_creation_method SHELXL-97
_cell_angle_alpha 90.00
_cell_angle_beta 120.392(10)
_cell_angle_gamma 90.00
_cell_formula_units_Z 4
_cell_length_a 16.312(4)
_cell_length_b 12.288(4)
_cell_length_c 29.792(6)
_cell_measurement_reflns_used 30003
_cell_measurement_temperature 293(2)
_cell_measurement_theta_max 27.53
_cell_measurement_theta_min 2.08
_cell_volume 5151(2)
_computing_molecular_graphics 'Bruker SHELXTL'
_computing_publication_material 'Bruker SHELXTL'
_computing_structure_refinement 'SHELXL-97 (Sheldrick, 1997)'
_computing_structure_solution 'SHELXS-97 (Sheldrick, 1990)'
_diffrn_ambient_temperature 293(2)
_diffrn_detector_area_resol_mean 0.01
_diffrn_measured_fraction_theta_full 0.854
_diffrn_measured_fraction_theta_max 0.824
_diffrn_measurement_device_type 'Bruker Smart Apex CCD'
_diffrn_measurement_method \w-2\q
_diffrn_radiation_monochromator graphite
_diffrn_radiation_source 'fine-focus sealed tube'
_diffrn_radiation_type MoK\a
_diffrn_radiation_wavelength 0.71073
_diffrn_reflns_av_R_equivalents 0.1294
_diffrn_reflns_av_sigmaI/netI 0.1573
_diffrn_reflns_limit_h_max 12
_diffrn_reflns_limit_h_min -18
_diffrn_reflns_limit_k_max 15
_diffrn_reflns_limit_k_min -15
_diffrn_reflns_limit_l_max 38
_diffrn_reflns_limit_l_min -35
_diffrn_reflns_number 30003
_diffrn_reflns_theta_full 25.00
_diffrn_reflns_theta_max 27.53
_diffrn_reflns_theta_min 2.08
_diffrn_standards_decay_% none
_diffrn_standards_interval_count 0
_diffrn_standards_interval_time 0
_diffrn_standards_number 0
_exptl_absorpt_coefficient_mu 0.772
_exptl_absorpt_correction_T_max 0.951
_exptl_absorpt_correction_T_min 0.937
_exptl_absorpt_correction_type empirical
_exptl_absorpt_process_details 'ABSCOR by T.Higashi 8 March, 1995'
_exptl_crystal_colour brown
_exptl_crystal_density_diffrn 1.338
_exptl_crystal_density_method 'not measured'
_exptl_crystal_description block
_exptl_crystal_F_000 2160
_exptl_crystal_size_max 0.16
_exptl_crystal_size_mid 0.12
_exptl_crystal_size_min 0.11
_refine_diff_density_max 0.510
_refine_diff_density_min -0.509
_refine_diff_density_rms 0.074
_refine_ls_extinction_method none
_refine_ls_goodness_of_fit_ref 0.995
_refine_ls_hydrogen_treatment constr
_refine_ls_matrix_type full
_refine_ls_number_parameters 572
_refine_ls_number_reflns 9789
_refine_ls_number_restraints 36
_refine_ls_restrained_S_all 1.016
_refine_ls_R_factor_all 0.2003
_refine_ls_R_factor_gt 0.0715
_refine_ls_shift/su_max 0.006
_refine_ls_shift/su_mean 0.000
_refine_ls_structure_factor_coef Fsqd
_refine_ls_weighting_details 'calc w=1/[\s^2^(Fo^2^)+(0.0671P)^2^+0.0000P] where P=(Fo^2^+2Fc^2^)/3'
_refine_ls_weighting_scheme calc
_refine_ls_wR_factor_gt 0.1480
_refine_ls_wR_factor_ref 0.1936
_reflns_number_gt 3882
_reflns_number_total 9789
_reflns_threshold_expression >2sigma(I)
_cod_data_source_file c1dt10803d.txt
_cod_data_source_block cr2
_cod_depositor_comments
;
The following automatic conversions were performed:

'_symmetry_cell_setting' value 'Monoclinic' changed to 'monoclinic'
according to /home/saulius/struct/CIF-dictionaries/cif_core.dic
dictionary named 'cif_core.dic' version 2.4.1 from 2010-06-29.

Automatic conversion script
Id: cif_fix_values 1715 2011-07-08 13:25:40Z adriana 
;
_cod_original_sg_symbol_H-M p21/c
_cod_database_code 7016539

loop_
_symmetry_equiv_pos_as_xyz
'x, y, z'
'-x, y+1/2, -z+1/2'
'-x, -y, -z'
'x, -y-1/2, z-1/2'

loop_
_atom_site_label
_atom_site_type_symbol
_atom_site_fract_x
_atom_site_fract_y
_atom_site_fract_z
_atom_site_U_iso_or_equiv
_atom_site_adp_type
_atom_site_occupancy
_atom_site_symmetry_multiplicity
_atom_site_calc_flag
_atom_site_refinement_flags
Cr1 Cr 0.28146(7) 0.23983(7) 0.08885(4) 0.0415(3) Uani 1 1 d .
Cr2 Cr 0.79184(7) 0.37605(7) 0.18357(4) 0.0437(3) Uani 1 1 d .
Cl1 Cl 0.21718(14) 0.11748(14) 0.12107(7) 0.0720(6) Uani 1 1 d .
Cl2 Cl 0.92608(14) 0.27773(16) 0.24011(8) 0.0782(6) Uani 1 1 d .
O1 O 0.4118(3) 0.2064(3) 0.13290(15) 0.0501(12) Uani 1 1 d .
O2 O 0.7012(3) 0.2913(3) 0.18935(17) 0.0485(12) Uani 1 1 d .
N1 N 0.2748(4) 0.1249(4) 0.03731(18) 0.0439(14) Uani 1 1 d .
N2 N 0.8052(4) 0.4762(4) 0.24131(19) 0.0410(14) Uani 1 1 d .
C1 C 0.4714(4) 0.1366(4) 0.1317(2) 0.0399(16) Uani 1 1 d .
C2 C 0.4417(4) 0.0649(4) 0.0884(2) 0.0385(16) Uani 1 1 d .
C3 C 0.5069(5) -0.0064(4) 0.0876(2) 0.0479(18) Uani 1 1 d .
H3A H 0.4871 -0.0520 0.0590 0.058 Uiso 1 1 calc R
C4 C 0.5999(5) -0.0122(5) 0.1277(3) 0.0462(17) Uani 1 1 d .
C5 C 0.6661(6) -0.0869(5) 0.1265(3) 0.064(2) Uani 1 1 d .
H5A H 0.6461 -0.1341 0.0984 0.077 Uiso 1 1 calc R
C6 C 0.7571(6) -0.0892(5) 0.1655(3) 0.069(2) Uani 1 1 d .
H6A H 0.8003 -0.1360 0.1639 0.083 Uiso 1 1 calc R
C7 C 0.7869(5) -0.0207(5) 0.2091(3) 0.062(2) Uani 1 1 d .
H7A H 0.8496 -0.0241 0.2363 0.075 Uiso 1 1 calc R
C8 C 0.7264(5) 0.0497(5) 0.2121(2) 0.0470(18) Uani 1 1 d .
H8A H 0.7481 0.0935 0.2414 0.056 Uiso 1 1 calc R
C9 C 0.6300(4) 0.0583(4) 0.1712(2) 0.0392(16) Uani 1 1 d .
C10 C 0.5648(4) 0.1339(4) 0.1728(2) 0.0336(15) Uani 1 1 d .
C11 C 0.6641(4) 0.2958(4) 0.2196(2) 0.0362(16) Uani 1 1 d .
C12 C 0.6898(4) 0.3816(4) 0.2572(2) 0.0352(15) Uani 1 1 d .
C13 C 0.6470(4) 0.3865(4) 0.2871(2) 0.0378(16) Uani 1 1 d .
H13A H 0.6637 0.4431 0.3110 0.045 Uiso 1 1 calc R
C14 C 0.5800(4) 0.3109(4) 0.2834(2) 0.0353(15) Uani 1 1 d .
C15 C 0.5336(5) 0.3221(5) 0.3122(2) 0.0476(18) Uani 1 1 d .
H15A H 0.5481 0.3808 0.3347 0.057 Uiso 1 1 calc R
C16 C 0.4680(5) 0.2477(5) 0.3073(2) 0.0505(18) Uani 1 1 d .
H16A H 0.4380 0.2548 0.3266 0.061 Uiso 1 1 calc R
C17 C 0.4459(5) 0.1601(5) 0.2729(3) 0.0522(19) Uani 1 1 d .
H17A H 0.4010 0.1092 0.2697 0.063 Uiso 1 1 calc R
C18 C 0.4881(4) 0.1481(4) 0.2444(2) 0.0437(18) Uani 1 1 d .
H18A H 0.4728 0.0880 0.2226 0.052 Uiso 1 1 calc R
C19 C 0.5561(4) 0.2252(4) 0.2468(2) 0.0344(16) Uani 1 1 d .
C20 C 0.5971(4) 0.2181(4) 0.2150(2) 0.0329(15) Uani 1 1 d .
C21 C 0.3453(5) 0.0645(5) 0.0447(2) 0.0489(18) Uani 1 1 d .
H21A H 0.3325 0.0142 0.0186 0.059 Uiso 1 1 calc R
C22 C 0.7601(4) 0.4641(4) 0.2662(2) 0.0406(17) Uani 1 1 d .
H22A H 0.7743 0.5135 0.2928 0.049 Uiso 1 1 calc R
C23 C 0.1795(5) 0.0991(5) -0.0098(2) 0.058(2) Uani 1 1 d .
H23A H 0.1339 0.1521 -0.0106 0.070 Uiso 1 1 calc R
C24 C 0.1812(6) 0.1126(6) -0.0599(3) 0.086(3) Uani 1 1 d .
H24A H 0.2197 0.1743 -0.0569 0.129 Uiso 1 1 calc R
H24B H 0.1176 0.1238 -0.0883 0.129 Uiso 1 1 calc R
H24C H 0.2073 0.0484 -0.0662 0.129 Uiso 1 1 calc R
C25 C 0.1443(5) -0.0155(6) -0.0051(3) 0.088(3) Uani 1 1 d .
H25A H 0.0814 -0.0274 -0.0340 0.132 Uiso 1 1 calc R
H25B H 0.1434 -0.0200 0.0268 0.132 Uiso 1 1 calc R
H25C H 0.1865 -0.0699 -0.0052 0.132 Uiso 1 1 calc R
C26 C 0.8791(5) 0.5642(5) 0.2619(3) 0.057(2) Uani 1 1 d .
H26A H 0.9045 0.5689 0.2384 0.068 Uiso 1 1 calc R
C27 C 0.8369(5) 0.6749(5) 0.2614(3) 0.081(3) Uani 1 1 d .
H27A H 0.7809 0.6867 0.2282 0.121 Uiso 1 1 calc R
H27B H 0.8827 0.7307 0.2677 0.121 Uiso 1 1 calc R
H27C H 0.8206 0.6772 0.2882 0.121 Uiso 1 1 calc R
C28 C 0.9612(5) 0.5357(7) 0.3153(3) 0.099(3) Uani 1 1 d .
H28A H 1.0154 0.5792 0.3226 0.149 Uiso 1 1 calc R
H28B H 0.9767 0.4601 0.3161 0.149 Uiso 1 1 calc R
H28C H 0.9434 0.5496 0.3409 0.149 Uiso 1 1 calc R
C29 C 0.3294(5) 0.4136(5) 0.1048(3) 0.0489(19) Uani 1 1 d .
C30 C 0.2765(5) 0.3976(5) 0.0500(3) 0.0518(19) Uani 1 1 d .
C31 C 0.1820(5) 0.3732(5) 0.0375(3) 0.0518(19) Uani 1 1 d .
C32 C 0.1795(5) 0.3691(5) 0.0831(3) 0.0526(19) Uani 1 1 d .
C33 C 0.2723(5) 0.3948(5) 0.1256(3) 0.0492(18) Uani 1 1 d .
C34 C 0.4329(5) 0.4452(6) 0.1348(3) 0.084(3) Uani 1 1 d .
H34A H 0.4388 0.5221 0.1316 0.126 Uiso 1 1 calc R
H34B H 0.4668 0.4066 0.1212 0.126 Uiso 1 1 calc R
H34C H 0.4590 0.4269 0.1709 0.126 Uiso 1 1 calc R
C35 C 0.3116(6) 0.4128(6) 0.0126(3) 0.092(3) Uani 1 1 d .
H35A H 0.2638 0.4492 -0.0181 0.138 Uiso 1 1 calc R
H35B H 0.3249 0.3431 0.0032 0.138 Uiso 1 1 calc R
H35C H 0.3685 0.4559 0.0287 0.138 Uiso 1 1 calc R
C36 C 0.0978(5) 0.3666(6) -0.0173(3) 0.086(3) Uani 1 1 d .
H36A H 0.0736 0.4384 -0.0295 0.129 Uiso 1 1 calc R
H36B H 0.0489 0.3227 -0.0174 0.129 Uiso 1 1 calc R
H36C H 0.1173 0.3344 -0.0397 0.129 Uiso 1 1 calc R
C37 C 0.0929(6) 0.3487(6) 0.0873(3) 0.096(3) Uani 1 1 d .
H37A H 0.0535 0.4125 0.0765 0.144 Uiso 1 1 calc R
H37B H 0.1119 0.3319 0.1227 0.144 Uiso 1 1 calc R
H37C H 0.0579 0.2885 0.0654 0.144 Uiso 1 1 calc R
C38 C 0.3020(6) 0.3992(6) 0.1824(3) 0.090(3) Uani 1 1 d .
H38A H 0.3192 0.4724 0.1948 0.135 Uiso 1 1 calc R
H38B H 0.3556 0.3521 0.2018 0.135 Uiso 1 1 calc R
H38C H 0.2502 0.3758 0.1866 0.135 Uiso 1 1 calc R
C39 C 0.6883(5) 0.3711(7) 0.0974(3) 0.061(2) Uani 1 1 d .
C40 C 0.7116(6) 0.4785(6) 0.1132(3) 0.066(2) Uani 1 1 d .
C41 C 0.8051(7) 0.4966(6) 0.1298(3) 0.065(2) Uani 1 1 d .
C42 C 0.8437(6) 0.3984(8) 0.1276(3) 0.068(2) Uani 1 1 d U
C43 C 0.7715(7) 0.3184(6) 0.1079(3) 0.065(2) Uani 1 1 d .
C44 C 0.5924(6) 0.3205(8) 0.0746(3) 0.123(4) Uani 1 1 d .
H44A H 0.5565 0.3359 0.0380 0.184 Uiso 1 1 calc R
H44B H 0.5599 0.3500 0.0912 0.184 Uiso 1 1 calc R
H44C H 0.5990 0.2432 0.0799 0.184 Uiso 1 1 calc R
C45 C 0.6404(7) 0.5674(7) 0.1071(4) 0.125(4) Uani 1 1 d U
H45A H 0.5914 0.5728 0.0713 0.188 Uiso 1 1 calc R
H45B H 0.6728 0.6359 0.1186 0.188 Uiso 1 1 calc R
H45C H 0.6124 0.5491 0.1278 0.188 Uiso 1 1 calc R
C46 C 0.8582(7) 0.6044(7) 0.1439(3) 0.126(4) Uani 1 1 d U
H46A H 0.8392 0.6457 0.1128 0.188 Uiso 1 1 calc R
H46B H 0.9254 0.5909 0.1612 0.188 Uiso 1 1 calc R
H46C H 0.8436 0.6447 0.1666 0.188 Uiso 1 1 calc R
C47 C 0.9445(6) 0.3784(8) 0.1403(4) 0.123(4) Uani 1 1 d U
H47A H 0.9496 0.3934 0.1102 0.185 Uiso 1 1 calc R
H47B H 0.9612 0.3039 0.1505 0.185 Uiso 1 1 calc R
H47C H 0.9868 0.4253 0.1683 0.185 Uiso 1 1 calc R
C48 C 0.7799(7) 0.1986(7) 0.0996(3) 0.118(3) Uani 1 1 d U
H48A H 0.7688 0.1873 0.0650 0.177 Uiso 1 1 calc R
H48B H 0.7337 0.1587 0.1038 0.177 Uiso 1 1 calc R
H48C H 0.8425 0.1736 0.1245 0.177 Uiso 1 1 calc R
Cl3 Cl 0.3621(2) 0.7255(2) 0.04799(12) 0.1498(12) Uani 1 1 d .
Cl4 Cl 0.1684(2) 0.6730(2) 0.01470(13) 0.1506(12) Uani 1 1 d .
C49 C 0.2782(7) 0.7047(8) 0.0680(4) 0.124(4) Uani 1 1 d .
H49A H 0.2992 0.6458 0.0931 0.149 Uiso 1 1 calc R
H49B H 0.2730 0.7701 0.0846 0.149 Uiso 1 1 calc R
Cl5 Cl 0.09776(19) 0.84141(19) 0.10505(10) 0.1156(9) Uani 1 1 d .
Cl6 Cl 0.1347(3) 0.6215(3) 0.13994(13) 0.1979(17) Uani 1 1 d U
C50 C 0.1056(8) 0.7405(7) 0.1479(4) 0.135(4) Uani 1 1 d .
H50A H 0.1515 0.7640 0.1829 0.161 Uiso 1 1 calc R
H50B H 0.0444 0.7356 0.1459 0.161 Uiso 1 1 calc R

loop_
_atom_site_aniso_label
_atom_site_aniso_U_11
_atom_site_aniso_U_22
_atom_site_aniso_U_33
_atom_site_aniso_U_23
_atom_site_aniso_U_13
_atom_site_aniso_U_12
Cr1 0.0422(7) 0.0441(6) 0.0360(6) -0.0007(4) 0.0182(5) 0.0036(5)
Cr2 0.0441(7) 0.0486(6) 0.0472(6) 0.0053(5) 0.0296(6) 0.0037(5)
Cl1 0.0923(16) 0.0680(11) 0.0704(13) 0.0146(9) 0.0519(12) -0.0016(11)
Cl2 0.0719(14) 0.0942(14) 0.0704(13) 0.0240(10) 0.0374(12) 0.0346(11)
O1 0.038(3) 0.058(3) 0.041(3) -0.0133(19) 0.010(2) 0.009(2)
O2 0.056(3) 0.050(2) 0.055(3) -0.010(2) 0.040(3) -0.014(2)
N1 0.044(3) 0.047(3) 0.035(3) -0.010(2) 0.016(3) -0.004(3)
N2 0.038(4) 0.050(3) 0.041(3) -0.001(2) 0.025(3) -0.004(2)
C1 0.040(4) 0.038(3) 0.047(4) -0.006(3) 0.025(4) 0.002(3)
C2 0.038(4) 0.043(3) 0.035(4) -0.005(3) 0.019(3) -0.002(3)
C3 0.054(5) 0.038(3) 0.058(4) -0.014(3) 0.034(4) -0.001(3)
C4 0.046(5) 0.042(4) 0.062(5) -0.003(3) 0.035(4) 0.003(3)
C5 0.078(6) 0.053(4) 0.083(6) -0.005(4) 0.056(5) 0.021(4)
C6 0.076(6) 0.058(5) 0.083(6) 0.005(4) 0.047(5) 0.026(4)
C7 0.055(5) 0.064(5) 0.064(5) 0.010(4) 0.027(4) 0.018(4)
C8 0.046(5) 0.048(4) 0.053(4) 0.007(3) 0.028(4) 0.010(3)
C9 0.041(4) 0.036(3) 0.053(4) 0.004(3) 0.033(4) 0.001(3)
C10 0.034(4) 0.033(3) 0.040(4) 0.000(2) 0.023(3) 0.004(3)
C11 0.024(4) 0.047(4) 0.038(4) 0.006(3) 0.017(3) 0.004(3)
C12 0.028(4) 0.043(3) 0.035(3) -0.004(3) 0.017(3) -0.003(3)
C13 0.038(4) 0.033(3) 0.041(4) -0.001(3) 0.019(3) 0.002(3)
C14 0.038(4) 0.040(3) 0.036(4) -0.002(3) 0.025(3) -0.007(3)
C15 0.047(5) 0.056(4) 0.046(4) -0.010(3) 0.028(4) -0.010(3)
C16 0.051(5) 0.075(5) 0.048(4) -0.006(3) 0.042(4) -0.006(4)
C17 0.054(5) 0.057(4) 0.058(5) 0.001(3) 0.037(4) -0.011(3)
C18 0.043(5) 0.041(4) 0.047(4) -0.005(3) 0.023(4) -0.004(3)
C19 0.031(4) 0.039(3) 0.036(4) 0.000(2) 0.019(3) 0.004(3)
C20 0.033(4) 0.033(3) 0.032(3) 0.000(2) 0.016(3) 0.003(3)
C21 0.066(5) 0.050(4) 0.042(4) -0.011(3) 0.036(4) -0.008(4)
C22 0.032(4) 0.040(3) 0.039(4) -0.007(3) 0.010(3) 0.000(3)
C23 0.051(5) 0.077(5) 0.040(4) -0.010(3) 0.017(4) 0.005(4)
C24 0.095(7) 0.093(6) 0.047(5) -0.008(4) 0.019(5) -0.006(5)
C25 0.077(6) 0.086(6) 0.089(6) -0.020(5) 0.034(5) -0.037(5)
C26 0.053(5) 0.070(5) 0.059(5) -0.002(3) 0.037(4) -0.026(4)
C27 0.096(7) 0.055(5) 0.101(6) -0.012(4) 0.057(6) -0.027(4)
C28 0.061(6) 0.125(7) 0.076(6) 0.011(5) 0.007(5) -0.027(5)
C29 0.043(5) 0.045(4) 0.055(5) -0.004(3) 0.022(4) 0.006(3)
C30 0.060(5) 0.044(4) 0.053(5) 0.006(3) 0.030(4) 0.005(3)
C31 0.052(5) 0.043(4) 0.050(5) 0.004(3) 0.019(4) 0.006(3)
C32 0.045(5) 0.055(4) 0.074(6) 0.009(4) 0.042(5) 0.017(3)
C33 0.056(5) 0.051(4) 0.047(4) 0.004(3) 0.030(4) 0.018(3)
C34 0.058(6) 0.066(5) 0.103(7) -0.008(4) 0.023(5) -0.013(4)
C35 0.124(8) 0.094(6) 0.084(6) 0.010(5) 0.071(6) -0.023(5)
C36 0.067(6) 0.074(5) 0.070(5) 0.000(4) -0.001(5) 0.010(4)
C37 0.082(7) 0.088(6) 0.135(9) 0.009(5) 0.068(7) 0.031(5)
C38 0.125(8) 0.084(6) 0.062(5) -0.005(4) 0.048(6) 0.027(5)
C39 0.047(5) 0.095(6) 0.040(4) 0.010(4) 0.020(4) -0.008(5)
C40 0.069(6) 0.067(5) 0.066(5) 0.020(4) 0.038(5) 0.032(5)
C41 0.086(7) 0.072(5) 0.046(5) 0.007(4) 0.041(5) -0.020(5)
C42 0.050(5) 0.111(6) 0.062(5) 0.015(4) 0.042(4) 0.017(4)
C43 0.096(7) 0.059(5) 0.056(5) 0.004(4) 0.050(5) 0.012(5)
C44 0.078(7) 0.183(10) 0.085(7) 0.002(7) 0.025(6) -0.037(7)
C45 0.146(7) 0.129(6) 0.110(6) 0.027(5) 0.072(6) 0.061(6)
C46 0.165(8) 0.129(7) 0.091(6) 0.009(5) 0.070(6) -0.049(6)
C47 0.096(7) 0.184(8) 0.122(7) 0.025(6) 0.080(6) 0.012(6)
C48 0.163(8) 0.092(6) 0.102(6) -0.007(5) 0.070(6) 0.021(5)
Cl3 0.157(3) 0.150(3) 0.114(2) 0.0052(18) 0.048(2) -0.035(2)
Cl4 0.137(3) 0.118(2) 0.154(3) -0.0152(19) 0.042(2) -0.0047(19)
C49 0.136(10) 0.114(8) 0.110(8) 0.018(6) 0.052(8) 0.003(7)
Cl5 0.125(2) 0.0941(17) 0.113(2) -0.0014(14) 0.0502(18) -0.0095(15)
Cl6 0.274(4) 0.118(2) 0.131(3) 0.0219(19) 0.050(3) 0.061(3)
C50 0.192(12) 0.090(7) 0.110(8) -0.024(6) 0.068(8) -0.042(7)

loop_
_atom_type_symbol
_atom_type_description
_atom_type_scat_dispersion_real
_atom_type_scat_dispersion_imag
_atom_type_scat_source
C C 0.0033 0.0016 'International Tables Vol C Tables 4.2.6.8 and 6.1.1.4'
H H 0.0000 0.0000 'International Tables Vol C Tables 4.2.6.8 and 6.1.1.4'
Cl Cl 0.1484 0.1585 'International Tables Vol C Tables 4.2.6.8 and 6.1.1.4'
Cr Cr 0.3209 0.6236 'International Tables Vol C Tables 4.2.6.8 and 6.1.1.4'
N N 0.0061 0.0033 'International Tables Vol C Tables 4.2.6.8 and 6.1.1.4'
O O 0.0106 0.0060 'International Tables Vol C Tables 4.2.6.8 and 6.1.1.4'

loop_
_geom_angle_atom_site_label_1
_geom_angle_atom_site_label_2
_geom_angle_atom_site_label_3
_geom_angle
O1 Cr1 N1 89.13(19)
O1 Cr1 C30 106.3(2)
N1 Cr1 C30 103.6(2)
O1 Cr1 C33 100.1(2)
N1 Cr1 C33 164.1(2)
C30 Cr1 C33 61.5(2)
O1 Cr1 C29 84.9(2)
N1 Cr1 C29 134.1(3)
C30 Cr1 C29 37.0(2)
C33 Cr1 C29 35.8(2)
O1 Cr1 C32 137.3(2)
N1 Cr1 C32 132.5(2)
C30 Cr1 C32 61.0(3)
C33 Cr1 C32 37.3(2)
C29 Cr1 C32 60.5(3)
O1 Cr1 C31 142.5(2)
N1 Cr1 C31 104.1(2)
C30 Cr1 C31 36.8(2)
C33 Cr1 C31 60.9(2)
C29 Cr1 C31 60.5(2)
C32 Cr1 C31 35.6(2)
O1 Cr1 Cl1 99.06(14)
N1 Cr1 Cl1 89.98(15)
C30 Cr1 Cl1 151.2(2)
C33 Cr1 Cl1 101.2(2)
C29 Cr1 Cl1 135.9(2)
C32 Cr1 Cl1 91.0(2)
C31 Cr1 Cl1 115.6(2)
O2 Cr2 N2 90.6(2)
O2 Cr2 C40 106.5(3)
N2 Cr2 C40 102.4(2)
O2 Cr2 C43 101.2(3)
N2 Cr2 C43 161.3(2)
C40 Cr2 C43 60.5(3)
O2 Cr2 C42 138.2(3)
N2 Cr2 C42 129.6(3)
C40 Cr2 C42 59.4(3)
C43 Cr2 C42 37.0(3)
O2 Cr2 C39 85.3(2)
N2 Cr2 C39 132.7(3)
C40 Cr2 C39 36.2(3)
C43 Cr2 C39 36.2(2)
C42 Cr2 C39 60.1(3)
O2 Cr2 C41 141.6(3)
N2 Cr2 C41 101.2(2)
C40 Cr2 C41 35.3(2)
C43 Cr2 C41 60.7(3)
C42 Cr2 C41 35.6(3)
C39 Cr2 C41 59.8(3)
O2 Cr2 Cl2 98.18(14)
N2 Cr2 Cl2 92.49(15)
C40 Cr2 Cl2 150.8(2)
C43 Cr2 Cl2 99.9(2)
C42 Cr2 Cl2 91.8(2)
C39 Cr2 Cl2 134.8(2)
C41 Cr2 Cl2 117.4(3)
C1 O1 Cr1 135.3(4)
C11 O2 Cr2 133.8(4)
C21 N1 C23 116.6(5)
C21 N1 Cr1 124.3(4)
C23 N1 Cr1 118.7(4)
C22 N2 C26 115.0(5)
C22 N2 Cr2 124.6(4)
C26 N2 Cr2 120.1(4)
O1 C1 C10 119.3(5)
O1 C1 C2 120.7(5)
C10 C1 C2 119.9(6)
C3 C2 C1 119.5(6)
C3 C2 C21 118.4(5)
C1 C2 C21 122.1(6)
C4 C3 C2 122.3(6)
C4 C3 H3A 118.8
C2 C3 H3A 118.8
C3 C4 C9 118.6(6)
C3 C4 C5 121.6(6)
C9 C4 C5 119.8(6)
C6 C5 C4 120.5(7)
C6 C5 H5A 119.7
C4 C5 H5A 119.7
C5 C6 C7 119.9(7)
C5 C6 H6A 120.0
C7 C6 H6A 120.0
C8 C7 C6 121.4(7)
C8 C7 H7A 119.3
C6 C7 H7A 119.3
C7 C8 C9 121.3(6)
C7 C8 H8A 119.4
C9 C8 H8A 119.4
C4 C9 C8 117.1(6)
C4 C9 C10 120.4(6)
C8 C9 C10 122.5(5)
C1 C10 C9 119.3(5)
C1 C10 C20 118.9(5)
C9 C10 C20 121.5(5)
O2 C11 C20 120.5(6)
O2 C11 C12 120.7(6)
C20 C11 C12 118.7(6)
C13 C12 C11 119.4(6)
C13 C12 C22 117.4(5)
C11 C12 C22 123.2(6)
C12 C13 C14 123.3(6)
C12 C13 H13A 118.3
C14 C13 H13A 118.3
C13 C14 C15 121.7(6)
C13 C14 C19 117.0(6)
C15 C14 C19 121.2(6)
C16 C15 C14 120.3(6)
C16 C15 H15A 119.8
C14 C15 H15A 119.8
C15 C16 C17 119.6(7)
C15 C16 H16A 120.2
C17 C16 H16A 120.2
C18 C17 C16 121.4(6)
C18 C17 H17A 119.3
C16 C17 H17A 119.3
C17 C18 C19 121.9(6)
C17 C18 H18A 119.1
C19 C18 H18A 119.1
C20 C19 C14 121.5(6)
C20 C19 C18 123.0(6)
C14 C19 C18 115.5(6)
C11 C20 C19 120.1(5)
C11 C20 C10 118.4(6)
C19 C20 C10 121.3(5)
N1 C21 C2 128.3(6)
N1 C21 H21A 115.8
C2 C21 H21A 115.8
N2 C22 C12 127.0(6)
N2 C22 H22A 116.5
C12 C22 H22A 116.5
C24 C23 N1 111.7(6)
C24 C23 C25 112.3(6)
N1 C23 C25 111.1(5)
C24 C23 H23A 107.1
N1 C23 H23A 107.1
C25 C23 H23A 107.1
C23 C24 H24A 109.5
C23 C24 H24B 109.5
H24A C24 H24B 109.5
C23 C24 H24C 109.5
H24A C24 H24C 109.5
H24B C24 H24C 109.5
C23 C25 H25A 109.5
C23 C25 H25B 109.5
H25A C25 H25B 109.5
C23 C25 H25C 109.5
H25A C25 H25C 109.5
H25B C25 H25C 109.5
N2 C26 C27 112.0(5)
N2 C26 C28 111.3(5)
C27 C26 C28 111.8(6)
N2 C26 H26A 107.1
C27 C26 H26A 107.1
C28 C26 H26A 107.1
C26 C27 H27A 109.5
C26 C27 H27B 109.5
H27A C27 H27B 109.5
C26 C27 H27C 109.5
H27A C27 H27C 109.5
H27B C27 H27C 109.5
C26 C28 H28A 109.5
C26 C28 H28B 109.5
H28A C28 H28B 109.5
C26 C28 H28C 109.5
H28A C28 H28C 109.5
H28B C28 H28C 109.5
C33 C29 C30 109.8(6)
C33 C29 C34 125.8(7)
C30 C29 C34 124.3(8)
C33 C29 Cr1 72.1(4)
C30 C29 Cr1 71.4(3)
C34 C29 Cr1 122.5(4)
C29 C30 C31 106.1(7)
C29 C30 C35 126.6(7)
C31 C30 C35 127.1(7)
C29 C30 Cr1 71.6(4)
C31 C30 Cr1 72.8(4)
C35 C30 Cr1 124.4(5)
C32 C31 C30 108.6(6)
C32 C31 C36 126.6(7)
C30 C31 C36 124.4(7)
C32 C31 Cr1 71.2(4)
C30 C31 Cr1 70.5(4)
C36 C31 Cr1 129.6(4)
C31 C32 C33 108.5(7)
C31 C32 C37 125.9(8)
C33 C32 C37 125.5(8)
C31 C32 Cr1 73.1(4)
C33 C32 Cr1 71.2(4)
C37 C32 Cr1 124.6(5)
C29 C33 C32 106.9(6)
C29 C33 C38 126.5(7)
C32 C33 C38 126.6(8)
C29 C33 Cr1 72.2(4)
C32 C33 Cr1 71.5(4)
C38 C33 Cr1 121.1(4)
C29 C34 H34A 109.5
C29 C34 H34B 109.5
H34A C34 H34B 109.5
C29 C34 H34C 109.5
H34A C34 H34C 109.5
H34B C34 H34C 109.5
C30 C35 H35A 109.5
C30 C35 H35B 109.5
H35A C35 H35B 109.5
C30 C35 H35C 109.5
H35A C35 H35C 109.5
H35B C35 H35C 109.5
C31 C36 H36A 109.5
C31 C36 H36B 109.5
H36A C36 H36B 109.5
C31 C36 H36C 109.5
H36A C36 H36C 109.5
H36B C36 H36C 109.5
C32 C37 H37A 109.5
C32 C37 H37B 109.5
H37A C37 H37B 109.5
C32 C37 H37C 109.5
H37A C37 H37C 109.5
H37B C37 H37C 109.5
C33 C38 H38A 109.5
C33 C38 H38B 109.5
H38A C38 H38B 109.5
C33 C38 H38C 109.5
H38A C38 H38C 109.5
H38B C38 H38C 109.5
C43 C39 C40 107.3(7)
C43 C39 C44 126.1(8)
C40 C39 C44 126.5(9)
C43 C39 Cr2 70.9(4)
C40 C39 Cr2 70.6(4)
C44 C39 Cr2 122.8(5)
C41 C40 C39 110.0(7)
C41 C40 C45 124.5(8)
C39 C40 C45 125.1(9)
C41 C40 Cr2 74.5(4)
C39 C40 Cr2 73.1(4)
C45 C40 Cr2 124.4(5)
C40 C41 C42 107.1(7)
C40 C41 C46 128.2(9)
C42 C41 C46 124.5(9)
C40 C41 Cr2 70.1(4)
C42 C41 Cr2 70.7(4)
C46 C41 Cr2 128.2(5)
C41 C42 C43 109.0(7)
C41 C42 C47 126.6(9)
C43 C42 C47 124.3(9)
C41 C42 Cr2 73.7(4)
C43 C42 Cr2 71.0(4)
C47 C42 Cr2 124.7(6)
C39 C43 C42 106.4(7)
C39 C43 C48 125.2(9)
C42 C43 C48 128.3(9)
C39 C43 Cr2 72.9(4)
C42 C43 Cr2 72.0(4)
C48 C43 Cr2 119.9(5)
C39 C44 H44A 109.5
C39 C44 H44B 109.5
H44A C44 H44B 109.5
C39 C44 H44C 109.5
H44A C44 H44C 109.5
H44B C44 H44C 109.5
C40 C45 H45A 109.5
C40 C45 H45B 109.5
H45A C45 H45B 109.5
C40 C45 H45C 109.5
H45A C45 H45C 109.5
H45B C45 H45C 109.5
C41 C46 H46A 109.5
C41 C46 H46B 109.5
H46A C46 H46B 109.5
C41 C46 H46C 109.5
H46A C46 H46C 109.5
H46B C46 H46C 109.5
C42 C47 H47A 109.5
C42 C47 H47B 109.5
H47A C47 H47B 109.5
C42 C47 H47C 109.5
H47A C47 H47C 109.5
H47B C47 H47C 109.5
C43 C48 H48A 109.5
C43 C48 H48B 109.5
H48A C48 H48B 109.5
C43 C48 H48C 109.5
H48A C48 H48C 109.5
H48B C48 H48C 109.5
Cl4 C49 Cl3 110.0(6)
Cl4 C49 H49A 109.7
Cl3 C49 H49A 109.7
Cl4 C49 H49B 109.7
Cl3 C49 H49B 109.7
H49A C49 H49B 108.2
Cl6 C50 Cl5 117.5(6)
Cl6 C50 H50A 107.9
Cl5 C50 H50A 107.9
Cl6 C50 H50B 107.9
Cl5 C50 H50B 107.9
H50A C50 H50B 107.2

loop_
_geom_bond_atom_site_label_1
_geom_bond_atom_site_label_2
_geom_bond_distance
Cr1 O1 1.894(4)
Cr1 N1 2.049(5)
Cr1 C30 2.238(6)
Cr1 C33 2.239(6)
Cr1 C29 2.240(6)
Cr1 C32 2.244(6)
Cr1 C31 2.268(6)
Cr1 Cl1 2.302(2)
Cr2 O2 1.887(4)
Cr2 N2 2.036(5)
Cr2 C40 2.217(7)
Cr2 C43 2.222(7)
Cr2 C42 2.234(8)
Cr2 C39 2.249(7)
Cr2 C41 2.271(7)
Cr2 Cl2 2.315(2)
O1 C1 1.310(6)
O2 C11 1.316(7)
N1 C21 1.290(7)
N1 C23 1.511(7)
N2 C22 1.291(7)
N2 C26 1.500(7)
C1 C10 1.391(7)
C1 C2 1.430(7)
C2 C3 1.388(7)
C2 C21 1.448(8)
C3 C4 1.379(8)
C3 H3A 0.9300
C4 C9 1.424(8)
C4 C5 1.432(8)
C5 C6 1.346(9)
C5 H5A 0.9300
C6 C7 1.411(9)
C6 H6A 0.9300
C7 C8 1.349(8)
C7 H7A 0.9300
C8 C9 1.425(8)
C8 H8A 0.9300
C9 C10 1.429(7)
C10 C20 1.503(7)
C11 C20 1.404(8)
C11 C12 1.438(8)
C12 C13 1.384(8)
C12 C22 1.450(8)
C13 C14 1.395(8)
C13 H13A 0.9300
C14 C15 1.409(8)
C14 C19 1.422(7)
C15 C16 1.359(8)
C15 H15A 0.9300
C16 C17 1.402(8)
C16 H16A 0.9300
C17 C18 1.344(8)
C17 H17A 0.9300
C18 C19 1.434(8)
C18 H18A 0.9300
C19 C20 1.411(8)
C21 H21A 0.9300
C22 H22A 0.9300
C23 C24 1.515(9)
C23 C25 1.553(9)
C23 H23A 0.9800
C24 H24A 0.9600
C24 H24B 0.9600
C24 H24C 0.9600
C25 H25A 0.9600
C25 H25B 0.9600
C25 H25C 0.9600
C26 C27 1.521(9)
C26 C28 1.514(9)
C26 H26A 0.9800
C27 H27A 0.9600
C27 H27B 0.9600
C27 H27C 0.9600
C28 H28A 0.9600
C28 H28B 0.9600
C28 H28C 0.9600
C29 C33 1.376(9)
C29 C30 1.422(8)
C29 C34 1.508(8)
C30 C31 1.422(9)
C30 C35 1.500(9)
C31 C32 1.381(9)
C31 C36 1.514(9)
C32 C33 1.434(9)
C32 C37 1.501(9)
C33 C38 1.505(9)
C34 H34A 0.9600
C34 H34B 0.9600
C34 H34C 0.9600
C35 H35A 0.9600
C35 H35B 0.9600
C35 H35C 0.9600
C36 H36A 0.9600
C36 H36B 0.9600
C36 H36C 0.9600
C37 H37A 0.9600
C37 H37B 0.9600
C37 H37C 0.9600
C38 H38A 0.9600
C38 H38B 0.9600
C38 H38C 0.9600
C39 C43 1.389(9)
C39 C40 1.388(10)
C39 C44 1.490(10)
C40 C41 1.364(9)
C40 C45 1.538(10)
C41 C42 1.377(10)
C41 C46 1.521(10)
C42 C43 1.414(10)
C42 C47 1.510(10)
C43 C48 1.511(10)
C44 H44A 0.9600
C44 H44B 0.9600
C44 H44C 0.9600
C45 H45A 0.9600
C45 H45B 0.9600
C45 H45C 0.9600
C46 H46A 0.9600
C46 H46B 0.9600
C46 H46C 0.9600
C47 H47A 0.9600
C47 H47B 0.9600
C47 H47C 0.9600
C48 H48A 0.9600
C48 H48B 0.9600
C48 H48C 0.9600
Cl3 C49 1.766(10)
Cl4 C49 1.733(10)
C49 H49A 0.9700
C49 H49B 0.9700
Cl5 C50 1.738(9)
Cl6 C50 1.592(9)
C50 H50A 0.9700
C50 H50B 0.9700
